data_4119135
loop_
_publ_author_name
'Zheng, Huaiji'
'Zheng, Jiyue'
'Yu, Binxun'
'Chen, Qiang'
'Wang, Xiaolei'
'He, Yongping'
'Yang, Zhen'
'She, Xuegong'

_publ_section_title
;
 Pt-Catalyzed Tandem 1,2-Acyloxy Migration/Intramolecular [3 + 2]
 Cycloaddition of Enynyl Esters
;
_journal_coden_ASTM JACSAT
_journal_issue 6
_journal_name_full 'Journal of the American Chemical Society'
_journal_page_first 1788
_journal_page_last 1789
_journal_paper_doi 10.1021/ja910346m
_journal_volume 132
_journal_year 2010
_chemical_formula_sum 'C13 H22 O3'
_chemical_formula_weight 226.30
_space_group_IT_number 2
_symmetry_cell_setting triclinic
_symmetry_space_group_name_Hall '-P 1'
_symmetry_space_group_name_H-M 'P -1'
_atom_sites_solution_hydrogens geom
_atom_sites_solution_primary direct
_atom_sites_solution_secondary difmap
_audit_creation_method SHELXL-97
_cell_angle_alpha 92.641(12)
_cell_angle_beta 102.774(11)
_cell_angle_gamma 90.617(11)
_cell_formula_units_Z 4
_cell_length_a 9.4926(19)
_cell_length_b 11.463(3)
_cell_length_c 12.601(3)
_cell_measurement_reflns_used 681
_cell_measurement_temperature 296(2)
_cell_measurement_theta_max 17.90
_cell_measurement_theta_min 2.86
_cell_volume 1335.5(5)
_computing_cell_refinement 'Bruker SAINT'
_computing_data_collection 'Bruker APEX2'
_computing_data_reduction 'Bruker SAINT'
_computing_molecular_graphics 'Bruker SHELXTL'
_computing_publication_material 'Bruker SHELXTL'
_computing_structure_refinement 'SHELXL-97 (Sheldrick, 2008)'
_computing_structure_solution 'SHELXS-97 (Sheldrick, 2008)'
_diffrn_ambient_temperature 296(2)
_diffrn_measured_fraction_theta_full 0.990
_diffrn_measured_fraction_theta_max 0.990
_diffrn_measurement_device_type 'Bruker APEX-II CCD'
_diffrn_measurement_method '\f and \w scans'
_diffrn_radiation_monochromator graphite
_diffrn_radiation_source 'fine-focus sealed tube'
_diffrn_radiation_type MoK\a
_diffrn_radiation_wavelength 0.71073
_diffrn_reflns_av_R_equivalents 0.0589
_diffrn_reflns_av_sigmaI/netI 0.1499
_diffrn_reflns_limit_h_max 11
_diffrn_reflns_limit_h_min -10
_diffrn_reflns_limit_k_max 13
_diffrn_reflns_limit_k_min -13
_diffrn_reflns_limit_l_max 11
_diffrn_reflns_limit_l_min -15
_diffrn_reflns_number 7192
_diffrn_reflns_theta_full 25.50
_diffrn_reflns_theta_max 25.50
_diffrn_reflns_theta_min 1.66
_exptl_absorpt_coefficient_mu 0.078
_exptl_absorpt_correction_T_max 0.9853
_exptl_absorpt_correction_T_min 0.9785
_exptl_absorpt_correction_type multi-scan
_exptl_absorpt_process_details SADABS
_exptl_crystal_colour colorless
_exptl_crystal_density_diffrn 1.125
_exptl_crystal_density_method 'not measured'
_exptl_crystal_description block
_exptl_crystal_F_000 496
_exptl_crystal_size_max 0.28
_exptl_crystal_size_mid 0.26
_exptl_crystal_size_min 0.19
_refine_diff_density_max 0.173
_refine_diff_density_min -0.267
_refine_diff_density_rms 0.044
_refine_ls_extinction_method none
_refine_ls_goodness_of_fit_ref 0.929
_refine_ls_hydrogen_treatment constr
_refine_ls_matrix_type full
_refine_ls_number_parameters 299
_refine_ls_number_reflns 4921
_refine_ls_number_restraints 0
_refine_ls_restrained_S_all 0.929
_refine_ls_R_factor_all 0.2156
_refine_ls_R_factor_gt 0.0714
_refine_ls_shift/su_max 0.000
_refine_ls_shift/su_mean 0.000
_refine_ls_structure_factor_coef Fsqd
_refine_ls_weighting_details 'calc w=1/[\s^2^(Fo^2^)+(0.0688P)^2^+0.0000P] where P=(Fo^2^+2Fc^2^)/3'
_refine_ls_weighting_scheme calc
_refine_ls_wR_factor_gt 0.1407
_refine_ls_wR_factor_ref 0.2018
_reflns_number_gt 1729
_reflns_number_total 4921
_reflns_threshold_expression >2sigma(I)
_cod_duplicate_entry 4101892
_cod_data_source_file ja910346msup1.cif
_cod_data_source_block p-1
_cod_depositor_comments
;
The following automatic conversions were performed:

'_symmetry_cell_setting' value 'Triclinic' changed to 'triclinic'
according to /home/saulius/struct/CIF-dictionaries/cif_core.dic
dictionary named 'cif_core.dic' version 2.4.2 from 2011-04-26.

Automatic conversion script
Id: cif_fix_values 1891 2012-01-12 08:04:46Z andrius 
;
_cod_original_cell_volume 1335.6(5)
_cod_original_sg_symbol_H-M P-1
_cod_database_code 4119135

loop_
_symmetry_equiv_pos_as_xyz
'x, y, z'
'-x, -y, -z'

loop_
_atom_site_label
_atom_site_type_symbol
_atom_site_fract_x
_atom_site_fract_y
_atom_site_fract_z
_atom_site_U_iso_or_equiv
_atom_site_adp_type
_atom_site_occupancy
_atom_site_symmetry_multiplicity
_atom_site_calc_flag
_atom_site_refinement_flags
C1 C 0.2830(4) 0.6560(3) 0.3214(3) 0.0620(11) Uani 1 1 d .
C2 C 0.3887(5) 0.5686(4) 0.2883(4) 0.0807(14) Uani 1 1 d .
H2A H 0.4857 0.5823 0.3322 0.097 Uiso 1 1 calc R
H2B H 0.3585 0.4888 0.2958 0.097 Uiso 1 1 calc R
C3 C 0.3818(5) 0.5924(5) 0.1703(4) 0.0949(16) Uani 1 1 d .
H3A H 0.2949 0.5579 0.1235 0.114 Uiso 1 1 calc R
H3B H 0.4654 0.5618 0.1468 0.114 Uiso 1 1 calc R
C4 C 0.3803(5) 0.7242(4) 0.1691(4) 0.0884(15) Uani 1 1 d .
H4A H 0.3439 0.7497 0.0959 0.106 Uiso 1 1 calc R
H4B H 0.4762 0.7578 0.1974 0.106 Uiso 1 1 calc R
C5 C 0.2777(4) 0.7581(4) 0.2440(3) 0.0656(12) Uani 1 1 d .
H5 H 0.3077 0.8323 0.2848 0.079 Uiso 1 1 calc R
C6 C 0.1172(4) 0.7588(4) 0.1836(3) 0.0677(12) Uani 1 1 d .
H6A H 0.0828 0.8380 0.1757 0.081 Uiso 1 1 calc R
H6B H 0.1031 0.7197 0.1119 0.081 Uiso 1 1 calc R
C7 C 0.0407(5) 0.6930(4) 0.2561(3) 0.0568(11) Uani 1 1 d .
C8 C 0.3293(5) 0.6913(4) 0.4407(4) 0.0769(14) Uani 1 1 d .
C9 C 0.2767(5) 0.6157(4) 0.5195(4) 0.1049(17) Uani 1 1 d .
H9A H 0.3357 0.6306 0.5913 0.157 Uiso 1 1 calc R
H9B H 0.2828 0.5349 0.4976 0.157 Uiso 1 1 calc R
H9C H 0.1782 0.6334 0.5197 0.157 Uiso 1 1 calc R
C10 C -0.1058(4) 0.6342(4) 0.2038(3) 0.0646(12) Uani 1 1 d .
C11 C -0.0925(5) 0.5498(4) 0.1097(3) 0.0878(15) Uani 1 1 d .
H11A H -0.0709 0.5929 0.0515 0.132 Uiso 1 1 calc R
H11B H -0.1819 0.5068 0.0841 0.132 Uiso 1 1 calc R
H11C H -0.0162 0.4964 0.1342 0.132 Uiso 1 1 calc R
C12 C -0.2114(5) 0.7302(4) 0.1593(4) 0.0980(16) Uani 1 1 d .
H12A H -0.1735 0.7730 0.1077 0.147 Uiso 1 1 calc R
H12B H -0.2235 0.7823 0.2183 0.147 Uiso 1 1 calc R
H12C H -0.3031 0.6951 0.1240 0.147 Uiso 1 1 calc R
C13 C -0.1618(5) 0.5659(4) 0.2877(3) 0.0862(15) Uani 1 1 d .
H13A H -0.2520 0.5277 0.2535 0.129 Uiso 1 1 calc R
H13B H -0.1760 0.6186 0.3457 0.129 Uiso 1 1 calc R
H13C H -0.0927 0.5086 0.3167 0.129 Uiso 1 1 calc R
C14 C 0.8915(4) 0.8477(3) 0.6865(3) 0.0606(11) Uani 1 1 d .
C15 C 1.0195(5) 0.9332(4) 0.7206(4) 0.0828(15) Uani 1 1 d .
H15A H 1.0884 0.9212 0.6748 0.099 Uiso 1 1 calc R
H15B H 0.9876 1.0133 0.7161 0.099 Uiso 1 1 calc R
C16 C 1.0853(5) 0.9060(5) 0.8368(4) 0.0905(16) Uani 1 1 d .
H16A H 1.0303 0.9398 0.8865 0.109 Uiso 1 1 calc R
H16B H 1.1847 0.9343 0.8587 0.109 Uiso 1 1 calc R
C17 C 1.0764(5) 0.7735(4) 0.8328(4) 0.0835(14) Uani 1 1 d .
H17A H 1.0837 0.7451 0.9051 0.100 Uiso 1 1 calc R
H17B H 1.1530 0.7402 0.8022 0.100 Uiso 1 1 calc R
C18 C 0.9288(4) 0.7423(3) 0.7599(3) 0.0613(11) Uani 1 1 d .
H18 H 0.9307 0.6693 0.7167 0.074 Uiso 1 1 calc R
C19 C 0.8074(4) 0.7409(4) 0.8217(3) 0.0650(12) Uani 1 1 d .
H19A H 0.7746 0.6616 0.8279 0.078 Uiso 1 1 calc R
H19B H 0.8390 0.7776 0.8941 0.078 Uiso 1 1 calc R
C20 C 0.6895(4) 0.8096(4) 0.7532(3) 0.0587(11) Uani 1 1 d .
C21 C 0.8635(5) 0.8178(4) 0.5652(4) 0.0755(13) Uani 1 1 d .
C22 C 0.7682(6) 0.8955(5) 0.4896(4) 0.1073(18) Uani 1 1 d .
H22A H 0.7902 0.8879 0.4188 0.161 Uiso 1 1 calc R
H22B H 0.7843 0.9751 0.5173 0.161 Uiso 1 1 calc R
H22C H 0.6689 0.8735 0.4842 0.161 Uiso 1 1 calc R
C23 C 0.5779(4) 0.8696(4) 0.8101(3) 0.0658(12) Uani 1 1 d .
C24 C 0.6550(5) 0.9548(4) 0.9011(3) 0.0836(15) Uani 1 1 d .
H24A H 0.7197 0.9129 0.9551 0.125 Uiso 1 1 calc R
H24B H 0.5851 0.9936 0.9340 0.125 Uiso 1 1 calc R
H24C H 0.7089 1.0116 0.8717 0.125 Uiso 1 1 calc R
C25 C 0.4997(5) 0.7738(4) 0.8576(4) 0.0953(16) Uani 1 1 d .
H25A H 0.5686 0.7334 0.9100 0.143 Uiso 1 1 calc R
H25B H 0.4527 0.7195 0.8000 0.143 Uiso 1 1 calc R
H25C H 0.4290 0.8085 0.8924 0.143 Uiso 1 1 calc R
C26 C 0.4691(5) 0.9352(4) 0.7273(4) 0.0909(15) Uani 1 1 d .
H26A H 0.4057 0.9775 0.7640 0.136 Uiso 1 1 calc R
H26B H 0.4136 0.8804 0.6740 0.136 Uiso 1 1 calc R
H26C H 0.5197 0.9889 0.6919 0.136 Uiso 1 1 calc R
O1 O 0.1404(3) 0.6037(2) 0.2959(2) 0.0634(8) Uani 1 1 d .
O2 O 0.4139(4) 0.7713(3) 0.4719(2) 0.1020(11) Uani 1 1 d .
O3 O 0.0325(3) 0.7732(2) 0.3425(2) 0.0734(9) Uani 1 1 d .
H3 H 0.0092 0.7384 0.3916 0.110 Uiso 1 1 calc R
O4 O 0.7651(3) 0.8996(2) 0.7132(2) 0.0612(8) Uani 1 1 d .
O5 O 0.9276(4) 0.7377(3) 0.5316(2) 0.1012(12) Uani 1 1 d .
O6 O 0.6217(3) 0.7320(2) 0.6661(2) 0.0744(9) Uani 1 1 d .
H6 H 0.5680 0.7685 0.6197 0.112 Uiso 1 1 calc R

loop_
_atom_site_aniso_label
_atom_site_aniso_U_11
_atom_site_aniso_U_22
_atom_site_aniso_U_33
_atom_site_aniso_U_23
_atom_site_aniso_U_13
_atom_site_aniso_U_12
C1 0.042(3) 0.063(3) 0.078(3) 0.002(2) 0.007(2) 0.001(2)
C2 0.044(3) 0.079(3) 0.116(4) 0.001(3) 0.009(3) 0.018(2)
C3 0.062(4) 0.113(5) 0.116(5) -0.013(4) 0.034(3) 0.019(3)
C4 0.067(4) 0.093(4) 0.116(4) 0.014(3) 0.043(3) 0.012(3)
C5 0.048(3) 0.070(3) 0.082(3) 0.003(2) 0.022(2) 0.006(2)
C6 0.059(3) 0.081(3) 0.069(3) 0.016(2) 0.024(2) 0.015(2)
C7 0.058(3) 0.064(3) 0.050(2) 0.006(2) 0.014(2) 0.016(2)
C8 0.060(3) 0.081(4) 0.085(4) 0.011(3) 0.003(3) 0.002(3)
C9 0.098(4) 0.129(5) 0.082(3) 0.030(3) 0.003(3) -0.004(3)
C10 0.046(3) 0.085(3) 0.064(3) 0.002(3) 0.014(2) 0.007(2)
C11 0.067(3) 0.112(4) 0.080(3) -0.013(3) 0.009(3) 0.002(3)
C12 0.059(3) 0.124(4) 0.113(4) 0.012(3) 0.021(3) 0.032(3)
C13 0.061(3) 0.111(4) 0.091(3) 0.008(3) 0.026(3) -0.008(3)
C14 0.051(3) 0.064(3) 0.072(3) -0.001(2) 0.025(2) 0.012(2)
C15 0.062(3) 0.077(3) 0.118(4) -0.013(3) 0.041(3) 0.002(3)
C16 0.052(3) 0.120(5) 0.098(4) -0.018(3) 0.018(3) -0.004(3)
C17 0.058(3) 0.094(4) 0.099(4) 0.008(3) 0.018(3) 0.012(3)
C18 0.050(3) 0.062(3) 0.074(3) 0.002(2) 0.017(2) 0.010(2)
C19 0.055(3) 0.075(3) 0.067(3) 0.013(2) 0.015(2) 0.006(2)
C20 0.052(3) 0.065(3) 0.058(3) 0.003(2) 0.009(2) 0.000(2)
C21 0.073(4) 0.085(4) 0.077(4) 0.007(3) 0.032(3) 0.007(3)
C22 0.115(5) 0.139(5) 0.076(3) 0.035(3) 0.032(3) 0.035(4)
C23 0.051(3) 0.079(3) 0.073(3) 0.006(3) 0.026(2) 0.014(2)
C24 0.071(3) 0.105(4) 0.081(3) -0.013(3) 0.033(3) 0.013(3)
C25 0.074(4) 0.115(4) 0.109(4) 0.019(3) 0.042(3) 0.000(3)
C26 0.060(3) 0.110(4) 0.106(4) 0.008(3) 0.024(3) 0.030(3)
O1 0.0470(19) 0.0643(19) 0.0763(19) 0.0085(15) 0.0072(14) 0.0043(15)
O2 0.088(3) 0.109(3) 0.095(2) 0.001(2) -0.008(2) -0.023(2)
O3 0.079(2) 0.077(2) 0.0687(19) 0.0026(17) 0.0280(17) 0.0077(16)
O4 0.0574(19) 0.0613(19) 0.0724(18) 0.0075(15) 0.0288(15) 0.0148(14)
O5 0.121(3) 0.108(3) 0.088(2) -0.001(2) 0.051(2) 0.036(2)
O6 0.063(2) 0.080(2) 0.075(2) -0.0031(17) 0.0046(16) 0.0050(16)

loop_
_atom_type_symbol
_atom_type_description
_atom_type_scat_dispersion_real
_atom_type_scat_dispersion_imag
_atom_type_scat_source
C C 0.0033 0.0016 'International Tables Vol C Tables 4.2.6.8 and 6.1.1.4'
H H 0.0000 0.0000 'International Tables Vol C Tables 4.2.6.8 and 6.1.1.4'
O O 0.0106 0.0060 'International Tables Vol C Tables 4.2.6.8 and 6.1.1.4'

loop_
_geom_angle_atom_site_label_1
_geom_angle_atom_site_label_2
_geom_angle_atom_site_label_3
_geom_angle
O1 C1 C8 111.2(4)
O1 C1 C2 108.9(3)
C8 C1 C2 110.4(4)
O1 C1 C5 105.8(3)
C8 C1 C5 114.6(4)
C2 C1 C5 105.6(3)
C3 C2 C1 103.4(4)
C3 C2 H2A 111.1
C1 C2 H2A 111.1
C3 C2 H2B 111.1
C1 C2 H2B 111.1
H2A C2 H2B 109.1
C2 C3 C4 103.6(4)
C2 C3 H3A 111.0
C4 C3 H3A 111.0
C2 C3 H3B 111.0
C4 C3 H3B 111.0
H3A C3 H3B 109.0
C3 C4 C5 103.3(4)
C3 C4 H4A 111.1
C5 C4 H4A 111.1
C3 C4 H4B 111.1
C5 C4 H4B 111.1
H4A C4 H4B 109.1
C4 C5 C6 113.3(3)
C4 C5 C1 105.5(3)
C6 C5 C1 103.3(3)
C4 C5 H5 111.4
C6 C5 H5 111.4
C1 C5 H5 111.4
C7 C6 C5 103.7(3)
C7 C6 H6A 111.0
C5 C6 H6A 111.0
C7 C6 H6B 111.0
C5 C6 H6B 111.0
H6A C6 H6B 109.0
O3 C7 O1 109.3(3)
O3 C7 C6 105.2(3)
O1 C7 C6 103.2(3)
O3 C7 C10 112.6(3)
O1 C7 C10 108.2(3)
C6 C7 C10 117.8(3)
O2 C8 C1 120.9(4)
O2 C8 C9 121.6(4)
C1 C8 C9 117.3(4)
C8 C9 H9A 109.5
C8 C9 H9B 109.5
H9A C9 H9B 109.5
C8 C9 H9C 109.5
H9A C9 H9C 109.5
H9B C9 H9C 109.5
C11 C10 C13 108.4(4)
C11 C10 C7 110.8(3)
C13 C10 C7 110.3(3)
C11 C10 C12 108.7(4)
C13 C10 C12 110.7(4)
C7 C10 C12 108.0(4)
C10 C11 H11A 109.5
C10 C11 H11B 109.5
H11A C11 H11B 109.5
C10 C11 H11C 109.5
H11A C11 H11C 109.5
H11B C11 H11C 109.5
C10 C12 H12A 109.5
C10 C12 H12B 109.5
H12A C12 H12B 109.5
C10 C12 H12C 109.5
H12A C12 H12C 109.5
H12B C12 H12C 109.5
C10 C13 H13A 109.5
C10 C13 H13B 109.5
H13A C13 H13B 109.5
C10 C13 H13C 109.5
H13A C13 H13C 109.5
H13B C13 H13C 109.5
O4 C14 C21 109.8(3)
O4 C14 C15 109.3(3)
C21 C14 C15 110.1(4)
O4 C14 C18 106.5(3)
C21 C14 C18 115.0(3)
C15 C14 C18 105.8(4)
C16 C15 C14 104.2(4)
C16 C15 H15A 110.9
C14 C15 H15A 110.9
C16 C15 H15B 110.9
C14 C15 H15B 110.9
H15A C15 H15B 108.9
C15 C16 C17 102.4(4)
C15 C16 H16A 111.3
C17 C16 H16A 111.3
C15 C16 H16B 111.3
C17 C16 H16B 111.3
H16A C16 H16B 109.2
C16 C17 C18 104.7(4)
C16 C17 H17A 110.8
C18 C17 H17A 110.8
C16 C17 H17B 110.8
C18 C17 H17B 110.8
H17A C17 H17B 108.9
C17 C18 C19 113.3(3)
C17 C18 C14 104.9(3)
C19 C18 C14 103.1(3)
C17 C18 H18 111.7
C19 C18 H18 111.7
C14 C18 H18 111.7
C20 C19 C18 104.0(3)
C20 C19 H19A 111.0
C18 C19 H19A 111.0
C20 C19 H19B 111.0
C18 C19 H19B 111.0
H19A C19 H19B 109.0
O6 C20 O4 109.7(3)
O6 C20 C19 105.6(3)
O4 C20 C19 104.1(3)
O6 C20 C23 111.8(3)
O4 C20 C23 107.2(3)
C19 C20 C23 118.1(3)
O5 C21 C22 121.8(4)
O5 C21 C14 119.6(4)
C22 C21 C14 118.4(4)
C21 C22 H22A 109.5
C21 C22 H22B 109.5
H22A C22 H22B 109.5
C21 C22 H22C 109.5
H22A C22 H22C 109.5
H22B C22 H22C 109.5
C24 C23 C26 109.5(4)
C24 C23 C25 109.8(4)
C26 C23 C25 109.9(4)
C24 C23 C20 110.0(3)
C26 C23 C20 109.9(3)
C25 C23 C20 107.7(3)
C23 C24 H24A 109.5
C23 C24 H24B 109.5
H24A C24 H24B 109.5
C23 C24 H24C 109.5
H24A C24 H24C 109.5
H24B C24 H24C 109.5
C23 C25 H25A 109.5
C23 C25 H25B 109.5
H25A C25 H25B 109.5
C23 C25 H25C 109.5
H25A C25 H25C 109.5
H25B C25 H25C 109.5
C23 C26 H26A 109.5
C23 C26 H26B 109.5
H26A C26 H26B 109.5
C23 C26 H26C 109.5
H26A C26 H26C 109.5
H26B C26 H26C 109.5
C7 O1 C1 107.6(3)
C7 O3 H3 109.5
C20 O4 C14 106.9(3)
C20 O6 H6 109.5

loop_
_geom_bond_atom_site_label_1
_geom_bond_atom_site_label_2
_geom_bond_distance
C1 O1 1.437(4)
C1 C8 1.505(6)
C1 C2 1.534(5)
C1 C5 1.552(5)
C2 C3 1.511(6)
C2 H2A 0.9700
C2 H2B 0.9700
C3 C4 1.512(6)
C3 H3A 0.9700
C3 H3B 0.9700
C4 C5 1.540(5)
C4 H4A 0.9700
C4 H4B 0.9700
C5 C6 1.546(5)
C5 H5 0.9800
C6 C7 1.508(5)
C6 H6A 0.9700
C6 H6B 0.9700
C7 O3 1.408(4)
C7 O1 1.433(4)
C7 C10 1.535(5)
C8 O2 1.205(5)
C8 C9 1.508(6)
C9 H9A 0.9600
C9 H9B 0.9600
C9 H9C 0.9600
C10 C11 1.524(5)
C10 C13 1.526(5)
C10 C12 1.537(5)
C11 H11A 0.9600
C11 H11B 0.9600
C11 H11C 0.9600
C12 H12A 0.9600
C12 H12B 0.9600
C12 H12C 0.9600
C13 H13A 0.9600
C13 H13B 0.9600
C13 H13C 0.9600
C14 O4 1.443(4)
C14 C21 1.515(6)
C14 C15 1.526(5)
C14 C18 1.551(5)
C15 C16 1.508(6)
C15 H15A 0.9700
C15 H15B 0.9700
C16 C17 1.518(6)
C16 H16A 0.9700
C16 H16B 0.9700
C17 C18 1.525(5)
C17 H17A 0.9700
C17 H17B 0.9700
C18 C19 1.527(5)
C18 H18 0.9800
C19 C20 1.507(5)
C19 H19A 0.9700
C19 H19B 0.9700
C20 O6 1.413(4)
C20 O4 1.423(4)
C20 C23 1.554(5)
C21 O5 1.217(5)
C21 C22 1.495(6)
C22 H22A 0.9600
C22 H22B 0.9600
C22 H22C 0.9600
C23 C24 1.522(5)
C23 C26 1.527(5)
C23 C25 1.535(6)
C24 H24A 0.9600
C24 H24B 0.9600
C24 H24C 0.9600
C25 H25A 0.9600
C25 H25B 0.9600
C25 H25C 0.9600
C26 H26A 0.9600
C26 H26B 0.9600
C26 H26C 0.9600
O3 H3 0.8200
O6 H6 0.8200

loop_
_geom_torsion_atom_site_label_1
_geom_torsion_atom_site_label_2
_geom_torsion_atom_site_label_3
_geom_torsion_atom_site_label_4
_geom_torsion
O1 C1 C2 C3 87.6(4)
C8 C1 C2 C3 -150.0(4)
C5 C1 C2 C3 -25.6(4)
C1 C2 C3 C4 41.9(4)
C2 C3 C4 C5 -41.6(4)
C3 C4 C5 C6 -87.3(4)
C3 C4 C5 C1 25.0(5)
O1 C1 C5 C4 -115.0(3)
C8 C1 C5 C4 122.1(4)
C2 C1 C5 C4 0.4(4)
O1 C1 C5 C6 4.2(4)
C8 C1 C5 C6 -118.7(4)
C2 C1 C5 C6 119.6(3)
C4 C5 C6 C7 133.2(4)
C1 C5 C6 C7 19.6(4)
C5 C6 C7 O3 77.6(4)
C5 C6 C7 O1 -36.9(4)
C5 C6 C7 C10 -156.0(3)
O1 C1 C8 O2 -151.9(4)
C2 C1 C8 O2 87.1(5)
C5 C1 C8 O2 -32.0(6)
O1 C1 C8 C9 33.6(5)
C2 C1 C8 C9 -87.3(5)
C5 C1 C8 C9 153.6(4)
O3 C7 C10 C11 179.1(3)
O1 C7 C10 C11 -59.9(4)
C6 C7 C10 C11 56.4(5)
O3 C7 C10 C13 -60.9(4)
O1 C7 C10 C13 60.1(4)
C6 C7 C10 C13 176.4(4)
O3 C7 C10 C12 60.1(4)
O1 C7 C10 C12 -178.9(3)
C6 C7 C10 C12 -62.5(5)
O4 C14 C15 C16 89.0(4)
C21 C14 C15 C16 -150.2(4)
C18 C14 C15 C16 -25.4(4)
C14 C15 C16 C17 40.7(4)
C15 C16 C17 C18 -40.8(4)
C16 C17 C18 C19 -86.9(4)
C16 C17 C18 C14 24.8(4)
O4 C14 C18 C17 -116.0(3)
C21 C14 C18 C17 122.1(4)
C15 C14 C18 C17 0.3(4)
O4 C14 C18 C19 2.8(4)
C21 C14 C18 C19 -119.1(4)
C15 C14 C18 C19 119.1(3)
C17 C18 C19 C20 132.8(4)
C14 C18 C19 C20 20.0(4)
C18 C19 C20 O6 78.9(4)
C18 C19 C20 O4 -36.7(4)
C18 C19 C20 C23 -155.3(4)
O4 C14 C21 O5 -152.2(4)
C15 C14 C21 O5 87.3(5)
C18 C14 C21 O5 -32.1(6)
O4 C14 C21 C22 33.6(6)
C15 C14 C21 C22 -86.8(5)
C18 C14 C21 C22 153.7(4)
O6 C20 C23 C24 -178.4(3)
O4 C20 C23 C24 -58.1(4)
C19 C20 C23 C24 58.9(5)
O6 C20 C23 C26 -57.8(5)
O4 C20 C23 C26 62.5(4)
C19 C20 C23 C26 179.5(4)
O6 C20 C23 C25 62.0(4)
O4 C20 C23 C25 -177.8(3)
C19 C20 C23 C25 -60.8(5)
O3 C7 O1 C1 -70.1(4)
C6 C7 O1 C1 41.4(4)
C10 C7 O1 C1 166.9(3)
C8 C1 O1 C7 96.6(4)
C2 C1 O1 C7 -141.6(3)
C5 C1 O1 C7 -28.4(4)
O6 C20 O4 C14 -73.1(4)
C19 C20 O4 C14 39.5(4)
C23 C20 O4 C14 165.4(3)
C21 C14 O4 C20 98.8(4)
C15 C14 O4 C20 -140.3(4)
C18 C14 O4 C20 -26.4(4)
